data_7051123
loop_
_publ_author_name
'Triki, Smail'
'Thetiot, Franck'
'Galan-Mascaros, Jose-Ramon'
'Sala Pala, Jean'
'Dunbar, R. Kim'

_publ_section_title
;
New Compounds with Bridging Dicyanamide and Bis-Chelating 2,2'-Bipyrimidine
Ligands: Syntheses, Structural Characterization and Magnetic Properties of
Two-Dimensional Materials [Fe2(dca)4(bpym)].H2O and [Fe2(dca)4(bpym)(H2O)2].
;
_journal_name_full 'New Journal of Chemistry'
_journal_year 2001
_chemical_formula_moiety C16H8N16OFe2
_chemical_formula_sum 'C16 H8 Fe2 N16 O'
_chemical_formula_weight 552.04
_space_group_IT_number 62
_space_group_name_Hall '-P 2ac 2n'
_space_group_name_H-M_alt 'P n m a'
_symmetry_cell_setting orthorhombic
_symmetry_space_group_name_Hall '-P 2ac 2n'
_symmetry_space_group_name_H-M 'P n m a'
_cell_angle_alpha 90
_cell_angle_beta 90
_cell_angle_gamma 90
_cell_formula_units_Z 4
_cell_length_a 16.203(3)
_cell_length_b 13.122(3)
_cell_length_c 10.438(2)
_cell_measurement_temperature 110
_cell_volume 2219(1)
_diffrn_ambient_temperature 110
_exptl_crystal_density_diffrn 1.65
_cod_depositor_comments
;
The following automatic conversions were performed:

'_atom_site_thermal_displace_type' tag value 'Uij' was replaced with
'Uani' value 21 time.

Automatic conversion script
Id: cif_fix_values 1646 2011-03-28 12:23:43Z adriana 
;
_cod_original_formula_sum 'C16 H8 N16 O Fe2'
_cod_database_code 7051123

loop_
_symmetry_equiv_pos_as_xyz
x,y,z
1/2-x,-y,1/2+z
-x,1/2+y,-z
1/2+x,1/2-y,1/2-z
-x,-y,-z
1/2+x,+y,1/2-z
+x,1/2-y,+z
1/2-x,1/2+y,1/2+z

loop_
_atom_site_aniso_label
_atom_site_aniso_U_11
_atom_site_aniso_U_22
_atom_site_aniso_U_33
_atom_site_aniso_U_12
_atom_site_aniso_U_13
_atom_site_aniso_U_23
_atom_site_aniso_type_symbol
FE 0.0197(3) 0.0180(3) 0.0244(3) 0.0003(4) 0.0000(4) 0.0010(4) Fe
N1 0.019(2) 0.028(2) 0.038(2) -0.002(2) 0.009(2) -0.003(2) N
N2 0.026(2) 0.021(2) 0.024(2) -0.002(2) -0.002(2) -0.003(2) N
N3 0.017(2) 0.090(4) 0.039(2) -0.012(2) 0.004(2) -0.024(3) N
C1 0.026(3) 0.029(3) 0.039(3) -0.006(2) -0.006(2) -0.005(2) C
C2 0.032(3) 0.035(3) 0.014(2) -0.006(2) -0.006(2) -0.001(2) C
N4 0.031(2) 0.017(2) 0.025(2) 0.003(2) 0.001(2) -0.000(2) N
N5 0.035(4) 0.029(3) 0.026(3) 0.0000 -0.001(3) 0.0000 N
C3 0.015(3) 0.028(3) 0.027(3) 0.004(2) 0.003(2) 0.006(3) C
N6 0.043(3) 0.025(2) 0.028(2) -0.006(2) -0.002(2) 0.001(2) N
N7 0.045(4) 0.012(3) 0.025(3) 0.0000 -0.014(3) 0.0000 N
C4 0.025(2) 0.027(2) 0.017(2) -0.005(2) 0.001(2) -0.006(3) C
N8 0.018(2) 0.018(2) 0.017(2) -0.001(2) -0.000(2) -0.004(2) N
N9 0.024(2) 0.016(2) 0.021(2) -0.003(2) 0.002(2) 0.003(2) N
C5 0.009(4) 0.017(3) 0.025(4) 0.0000 0.001(3) 0.0000 C
C6 0.011(4) 0.010(3) 0.026(4) 0.0000 0.002(3) 0.0000 C
C7 0.023(3) 0.032(3) 0.023(3) -0.012(2) 0.001(2) -0.010(3) C
C8 0.032(4) 0.024(4) 0.030(4) 0.0000 -0.000(4) 0.0000 C
C9 0.023(3) 0.024(3) 0.017(3) -0.008(2) 0.002(2) -0.006(2) C
C10 0.028(4) 0.028(4) 0.022(4) 0.0000 0.007(3) 0.0000 C
O 0.050(3) 0.049(3) 0.050(3) 0.0000 -0.023(3) 0.0000 O

loop_
_atom_site_label
_atom_site_fract_x
_atom_site_fract_y
_atom_site_fract_z
_atom_site_U_iso_or_equiv
_atom_site_occupancy
_atom_site_thermal_displace_type
_atom_site_calc_flag
_atom_site_calc_attached_atom
_atom_site_type_symbol
FE 0.64646(4) 0.02521(5) 0.15889(6) 0.0205(3) 1.000 Uani ? ? Fe
N1 0.5265(2) 0.0314(3) 0.2429(3) 0.027(2) 1.000 Uani ? ? N
N2 0.7737(2) 0.0426(3) 0.1058(3) 0.023(2) 1.000 Uani ? ? N
N3 0.4219(2) 0.0780(4) 0.4037(4) 0.039(3) 1.000 Uani ? ? N
C1 0.4751(3) 0.0515(4) 0.3148(4) 0.031(3) 1.000 Uani ? ? C
C2 0.8431(3) 0.0586(4) 0.1089(4) 0.025(3) 1.000 Uani ? ? C
N4 0.6161(2) -0.0850(3) 0.0181(3) 0.023(2) 1.000 Uani ? ? N
N5 0.5823(3) -0.2500 -0.0828(5) 0.030(3) 0.500 Uani ? ? N
C3 0.6011(3) -0.1638(4) -0.0258(4) 0.023(3) 1.000 Uani ? ? C
N6 0.6833(2) -0.0868(3) 0.2919(3) 0.031(2) 1.000 Uani ? ? N
N7 0.7116(3) -0.2500 0.4009(5) 0.024(3) 0.500 Uani ? ? N
C4 0.6959(3) -0.1649(3) 0.3376(4) 0.023(2) 1.000 Uani ? ? C
N8 0.6173(2) 0.1589(3) 0.0381(3) 0.018(2) 1.000 Uani ? ? N
N9 0.8292(2) -0.1589(3) -0.2161(3) 0.020(2) 1.000 Uani ? ? N
C5 0.6304(3) 0.2500 0.0942(6) 0.015(4) 0.500 Uani ? ? C
C6 0.6589(3) 0.2500 0.2281(6) 0.014(3) 0.500 Uani ? ? C
C7 0.5891(3) 0.1616(4) -0.0826(4) 0.026(3) 1.000 Uani ? ? C
C8 0.5739(4) 0.2500 -0.1486(6) 0.029(4) 0.500 Uani ? ? C
C9 0.8046(3) -0.1594(3) -0.0945(4) 0.021(3) 1.000 Uani ? ? C
C10 0.7925(4) -0.2500 -0.0291(6) 0.026(4) 0.500 Uani ? ? C
O 0.5032(3) 0.2500 0.5597(5) 0.050(3) 0.500 Uani ? ? O
H01 0.473(2) 0.197(3) 0.517(3) 0.0507 1.000 Uiso ? ? H
H1 0.5790 0.0986 -0.1247 0.0339 1.000 Uiso calc C7 H
H2 0.5543 0.2500 -0.2344 0.0374 0.500 Uiso calc C8 H
H3 0.7048 0.0966 0.4482 0.0277 1.000 Uiso calc ? H
H4 0.7237 0.2500 0.5584 0.0335 0.500 Uiso calc ? H

loop_
_geom_bond_atom_site_label_1
_geom_bond_atom_site_label_2
_geom_bond_distance
_geom_bond_site_symmetry_1
_geom_bond_site_symmetry_2
_geom_bond_publ_flag
FE N1 2.134(3) . . ?
FE N2 2.147(3) . . ?
FE N4 2.120(4) . . ?
FE N6 2.108(4) . . ?
FE N8 2.211(3) . . ?
N1 C1 1.152(6) . . ?
N2 C2 1.144(6) . . ?
N3 C1 1.314(6) . . ?
N3 H01 2.13(4) . . ?
N4 C3 1.156(6) . . ?
N5 C3 1.314(5) . . ?
N6 C4 1.149(6) . . ?
N7 C4 1.322(5) . . ?
N8 C5 1.348(4) . . ?
N8 C7 1.341(6) . . ?
N8 C8 2.392(7) . . ?
N9 C9 1.330(5) . . ?
N9 C10 2.365(6) . . ?
C5 C6 1.471(8) . . ?
C5 C7 2.281(7) . . ?
C7 C8 1.372(6) . . ?
C9 C10 1.385(5) . . ?
O H01 0.96(4) . . ?
